data_9009521
loop_
_publ_author_name
'Kolitsch, U.'
'Giester, G.'

_publ_section_title
;
 Revision of the crystal structure of ulrichite, CaCu2+(UO2)(PO4)2*4(H2O)
;
_journal_name_full 'Mineralogical Magazine'
_journal_page_first 717
_journal_page_last 724
_journal_paper_doi 10.1180/0026461016560003
_journal_volume 65
_journal_year 2001
_chemical_compound_source 'Lake Boga, near Swan Hill, Victoria, Australia'
_chemical_formula_sum 'Ca Cu H8 O14 P2 U'
_chemical_name_mineral Ulrichite
_space_group_IT_number 14
_symmetry_space_group_name_Hall '-P 2ybc'
_symmetry_space_group_name_H-M 'P 1 21/c 1'
_cell_angle_alpha 90
_cell_angle_beta 91.92
_cell_angle_gamma 90
_cell_formula_units_Z 4
_cell_length_a 12.784
_cell_length_b 6.996
_cell_length_c 13.007
_cell_volume 1162.652
_database_code_amcsd 0014560
_exptl_crystal_density_diffrn 3.631
_cod_original_formula_sum 'Ca Cu U P2 O14 H8'
_cod_database_code 9009521

loop_
_space_group_symop_operation_xyz
x,y,z
x,1/2-y,1/2+z
-x,1/2+y,1/2-z
-x,-y,-z

loop_
_atom_site_aniso_label
_atom_site_aniso_U_11
_atom_site_aniso_U_22
_atom_site_aniso_U_33
_atom_site_aniso_U_12
_atom_site_aniso_U_13
_atom_site_aniso_U_23
Ca 0.01310 0.00350 0.03100 0.00010 -0.00200 -0.00070
Cu1 0.02380 0.01640 0.01770 0.00110 -0.00110 -0.00030
Cu2 0.02760 0.02010 0.02690 0.00190 0.00620 0.00080
U 0.01370 0.01180 0.02020 0.00012 0.00010 -0.00005
P1 0.00970 0.01290 0.02800 -0.00190 -0.00410 -0.00110
P2 0.00900 0.01320 0.03500 0.00140 0.00230 0.00050

loop_
_atom_site_label
_atom_site_fract_x
_atom_site_fract_y
_atom_site_fract_z
_atom_site_U_iso_or_equiv
_atom_site_type_symbol
_atom_site_attached_hydrogens
Ca 0.16590 -0.02040 0.75890 0.01590 Ca 0
Cu1 0.00000 0.50000 0.50000 0.01930 Cu 0
Cu2 0.50000 0.50000 0.00000 0.02480 Cu 0
U 0.31584 -0.52226 0.74637 0.01520 U 0
P1 0.07610 -0.51350 0.74810 0.01680 P 0
P2 0.59480 -0.51210 0.77350 0.01900 P 0
O1 0.15320 -0.34690 0.74750 0.01900 O 0
O2 0.85160 -0.18850 0.74640 0.01700 O 0
O3 0.00110 -0.51240 0.65310 0.01700 O 0
O4 0.00280 0.49250 0.83950 0.01600 O 0
O5 0.65710 -0.69400 0.76070 0.02700 O 0
O6 0.48870 -0.52590 0.71850 0.02700 O 0
O7 0.65960 -0.35310 0.72600 0.02500 O 0
O8 0.58590 -0.46700 0.88890 0.03500 O 0
Wat9 0.03740 -0.76510 0.50030 0.02600 O 2
Wat10 0.19030 -0.10700 0.94630 0.04400 O 2
Wat11 0.49380 -0.78500 0.98260 0.04600 O 2
O12 0.32600 -0.51060 0.88510 0.01200 O 0
Wat13 0.20330 -0.01000 0.57180 0.03500 O 2
O14 0.30760 -0.54500 0.60530 0.01700 O 0

loop_
_cod_changelog_entry_id
_cod_changelog_entry_author
_cod_changelog_entry_date
_cod_changelog_entry_text
1
;cod-tools version 3.8.0
Id: cif_guess_AMCSD_atom_types 9574 2023-05-10 09:00:05Z saulius
;
2023-05-10T18:51:51+03:00
;Derived atom types and hydrogen counts
from atom names that follow the AMCSD naming convention
(Wat == water, O-H == hydroxyl).
;

loop_
_cod_related_entry_id
_cod_related_entry_database
_cod_related_entry_code
1 AMCSD 0014560
